data_7037343
loop_
_publ_author_name
'Dauer, David-R'
'Fl\"ugge, Melchior'
'Herbst-Irmer, Regine'
'Stalke, Dietmar'

_publ_section_title
;
 Group 13 metal complexes containing the
 bis-(4-methylbenzoxazol-2-yl)-methanide ligand.
;
_journal_issue 14
_journal_name_full 'Dalton transactions (Cambridge, England : 2003)'
_journal_page_first 6149
_journal_page_last 6158
_journal_paper_doi 10.1039/c5dt03913d
_journal_volume 45
_journal_year 2016
_chemical_formula_moiety 'C19 H19 Ga N2 O2'
_chemical_formula_sum 'C19 H19 Ga N2 O2'
_chemical_formula_weight 377.08
_chemical_name_systematic 'dimethyl gallium bis-(4-methylbenzoxazol-2-yl)-methanide'
_chemical_properties_physical 'Air-sensitive, Moisture-sensitive, Oxygen-sensitive'
_space_group_crystal_system monoclinic
_space_group_IT_number 14
_space_group_name_Hall '-P 2ybc'
_space_group_name_H-M_alt 'P 1 21/c 1'
_symmetry_space_group_name_Hall '-P 2ybc'
_symmetry_space_group_name_H-M 'P 1 21/c 1'
_atom_sites_solution_hydrogens geom
_audit_creation_method SHELXL-2013
_audit_update_record
;
2015-10-04 deposited with the CCDC.
2015-11-19 downloaded from the CCDC.
;
_cell_angle_alpha 90
_cell_angle_beta 90.1780(10)
_cell_angle_gamma 90
_cell_formula_units_Z 4
_cell_length_a 7.9857(2)
_cell_length_b 14.8521(5)
_cell_length_c 14.0873(5)
_cell_measurement_reflns_used 9941
_cell_measurement_temperature 100(2)
_cell_measurement_theta_max 19.745
_cell_measurement_theta_min 2.285
_cell_volume 1670.81(9)
_computing_cell_refinement 'SAINT V8.34A'
_computing_data_collection 'APEX2 v2012.2'
_computing_data_reduction 'SAINT V8.34A'
_computing_molecular_graphics 'XP Version 5.1'
_computing_publication_material 'XP Version 5.1'
_computing_structure_refinement 'SHELXL-2013 (Sheldrick, 2013)'
_computing_structure_solution 'SHELXS-2012 (Sheldrick, 2012)'
_diffrn_ambient_temperature 100(2)
_diffrn_measured_fraction_theta_full 0.999
_diffrn_measured_fraction_theta_max 0.999
_diffrn_measurement_device_type 'Bruker Smart APEX II Quazar'
_diffrn_measurement_method 'omega scans'
_diffrn_radiation_type AgK\a
_diffrn_radiation_wavelength 0.56086
_diffrn_reflns_av_R_equivalents 0.0445
_diffrn_reflns_av_unetI/netI 0.0174
_diffrn_reflns_Laue_measured_fraction_full 0.999
_diffrn_reflns_Laue_measured_fraction_max 0.999
_diffrn_reflns_limit_h_max 9
_diffrn_reflns_limit_h_min -9
_diffrn_reflns_limit_k_max 17
_diffrn_reflns_limit_k_min -17
_diffrn_reflns_limit_l_max 16
_diffrn_reflns_limit_l_min -16
_diffrn_reflns_number 45271
_diffrn_reflns_point_group_measured_fraction_full 0.999
_diffrn_reflns_point_group_measured_fraction_max 0.999
_diffrn_reflns_theta_full 19.665
_diffrn_reflns_theta_max 19.770
_diffrn_reflns_theta_min 1.572
_diffrn_source 'INCOATEC Microsource'
_exptl_absorpt_coefficient_mu 0.879
_exptl_absorpt_correction_T_max 0.7444
_exptl_absorpt_correction_T_min 0.7051
_exptl_absorpt_correction_type multi-scan
_exptl_absorpt_process_details SADABS-2014/4
_exptl_crystal_colour yellow
_exptl_crystal_density_diffrn 1.499
_exptl_crystal_description plate
_exptl_crystal_F_000 776
_exptl_crystal_preparation Luminescent
_exptl_crystal_recrystallization_method 'Re-crystallisation from solvent: toluene'
_exptl_crystal_size_max 0.142
_exptl_crystal_size_mid 0.098
_exptl_crystal_size_min 0.065
_refine_diff_density_max 0.386
_refine_diff_density_min -0.372
_refine_diff_density_rms 0.056
_refine_ls_extinction_method none
_refine_ls_goodness_of_fit_ref 1.049
_refine_ls_hydrogen_treatment constr
_refine_ls_matrix_type full
_refine_ls_number_parameters 221
_refine_ls_number_reflns 3069
_refine_ls_number_restraints 0
_refine_ls_restrained_S_all 1.049
_refine_ls_R_factor_all 0.0303
_refine_ls_R_factor_gt 0.0248
_refine_ls_shift/su_max 0.002
_refine_ls_shift/su_mean 0.000
_refine_ls_structure_factor_coef Fsqd
_refine_ls_weighting_details 'w=1/[\s^2^(Fo^2^)+(0.0353P)^2^+1.1047P] where P=(Fo^2^+2Fc^2^)/3'
_refine_ls_weighting_scheme calc
_refine_ls_wR_factor_gt 0.0641
_refine_ls_wR_factor_ref 0.0672
_reflns_Friedel_coverage 0.000
_reflns_number_gt 2708
_reflns_number_total 3069
_reflns_threshold_expression 'I > 2\s(I)'
_cod_data_source_file c5dt03913d2.cif
_cod_data_source_block 3_mbox2CHGaMe2
_cod_depositor_comments 'Adding full bibliography for 7037336--7037343.cif.'
_cod_database_code 7037343
_shelx_space_group_comment
;
The symmetry employed for this shelxl refinement is uniquely defined
by the following loop, which should always be used as a source of
symmetry information in preference to the above space-group names.
They are only intended as comments.
;
_shelx_estimated_absorpt_t_min 0.885
_shelx_estimated_absorpt_t_max 0.945
_shelxl_version_number 2013-4

loop_
_space_group_symop_operation_xyz
'x, y, z'
'-x, y+1/2, -z+1/2'
'-x, -y, -z'
'x, -y-1/2, z-1/2'

loop_
_atom_site_label
_atom_site_type_symbol
_atom_site_fract_x
_atom_site_fract_y
_atom_site_fract_z
_atom_site_U_iso_or_equiv
_atom_site_adp_type
_atom_site_occupancy
_atom_site_site_symmetry_order
_atom_site_calc_flag
_atom_site_refinement_flags_posn
_atom_site_refinement_flags_adp
C1' C 0.6475(2) 0.27171(13) 0.61893(15) 0.0207(4) Uani 1 1 d . .
H1' H 0.7656 0.2789 0.6178 0.025 Uiso 1 1 calc R U
C1 C 0.5804(2) 0.18556(13) 0.62090(13) 0.0175(4) Uani 1 1 d . .
O1 O 0.68794(16) 0.11457(9) 0.62374(10) 0.0199(3) Uani 1 1 d . .
C2 C 0.5886(2) 0.03838(13) 0.62704(13) 0.0190(4) Uani 1 1 d . .
C3 C 0.6419(3) -0.04923(13) 0.63269(14) 0.0237(4) Uani 1 1 d . .
H3 H 0.7573 -0.0647 0.6348 0.028 Uiso 1 1 calc R U
C4 C 0.5160(3) -0.11393(14) 0.63517(15) 0.0271(5) Uani 1 1 d . .
H4 H 0.5452 -0.1758 0.6392 0.032 Uiso 1 1 calc R U
C5 C 0.3482(3) -0.08951(13) 0.63189(15) 0.0248(5) Uani 1 1 d . .
H5 H 0.2660 -0.1357 0.6330 0.030 Uiso 1 1 calc R U
C6 C 0.2948(2) 0.00029(14) 0.62695(14) 0.0209(4) Uani 1 1 d . .
C7 C 0.4220(2) 0.06466(12) 0.62499(13) 0.0171(4) Uani 1 1 d . .
N1 N 0.41957(19) 0.15979(10) 0.62098(11) 0.0160(3) Uani 1 1 d . .
C15 C 0.1112(3) 0.02296(14) 0.62354(17) 0.0292(5) Uani 1 1 d . .
H15A H 0.0886 0.0615 0.5685 0.044 Uiso 1 1 calc R U
H15B H 0.0797 0.0547 0.6818 0.044 Uiso 1 1 calc R U
H15C H 0.0458 -0.0326 0.6181 0.044 Uiso 1 1 calc R U
Ga1 Ga 0.22685(2) 0.24637(2) 0.62002(2) 0.01434(9) Uani 1 1 d . .
C1M C 0.1109(3) 0.23926(13) 0.49696(14) 0.0229(4) Uani 1 1 d . .
H1MA H 0.1238 0.2964 0.4630 0.034 Uiso 1 1 calc R U
H1MB H -0.0084 0.2273 0.5074 0.034 Uiso 1 1 calc R U
H1MC H 0.1593 0.1904 0.4591 0.034 Uiso 1 1 calc R U
C2M C 0.1133(3) 0.23903(13) 0.74313(14) 0.0233(4) Uani 1 1 d . .
H2MA H -0.0067 0.2289 0.7329 0.035 Uiso 1 1 calc R U
H2MB H 0.1296 0.2955 0.7779 0.035 Uiso 1 1 calc R U
H2MC H 0.1602 0.1890 0.7800 0.035 Uiso 1 1 calc R U
C8 C 0.5460(2) 0.34769(13) 0.61856(14) 0.0177(4) Uani 1 1 d . .
O2 O 0.62201(16) 0.42972(9) 0.61873(10) 0.0204(3) Uani 1 1 d . .
C9 C 0.4932(2) 0.49278(13) 0.62062(13) 0.0183(4) Uani 1 1 d . .
C10 C 0.5106(3) 0.58460(13) 0.62312(14) 0.0236(4) Uani 1 1 d . .
H10 H 0.6168 0.6134 0.6230 0.028 Uiso 1 1 calc R U
C11 C 0.3611(3) 0.63243(13) 0.62587(15) 0.0252(5) Uani 1 1 d . .
H11 H 0.3639 0.6964 0.6278 0.030 Uiso 1 1 calc R U
C12 C 0.2074(3) 0.58819(14) 0.62587(14) 0.0227(4) Uani 1 1 d . .
H12 H 0.1084 0.6236 0.6281 0.027 Uiso 1 1 calc R U
C13 C 0.1909(2) 0.49434(13) 0.62283(13) 0.0187(4) Uani 1 1 d . .
C14 C 0.3420(2) 0.44697(12) 0.62067(13) 0.0165(4) Uani 1 1 d . .
N2 N 0.37835(19) 0.35385(10) 0.61884(11) 0.0161(3) Uani 1 1 d . .
C16 C 0.0216(2) 0.45075(14) 0.62253(16) 0.0254(5) Uani 1 1 d . .
H16A H -0.0653 0.4974 0.6227 0.038 Uiso 1 1 calc R U
H16B H 0.0099 0.4129 0.6791 0.038 Uiso 1 1 calc R U
H16C H 0.0094 0.4135 0.5655 0.038 Uiso 1 1 calc R U

loop_
_atom_site_aniso_label
_atom_site_aniso_U_11
_atom_site_aniso_U_22
_atom_site_aniso_U_33
_atom_site_aniso_U_23
_atom_site_aniso_U_13
_atom_site_aniso_U_12
C1' 0.0148(10) 0.0197(10) 0.0275(11) 0.0007(8) 0.0020(8) -0.0002(8)
C1 0.0167(9) 0.0193(10) 0.0164(10) 0.0009(7) 0.0008(7) 0.0016(7)
O1 0.0173(6) 0.0155(7) 0.0268(8) 0.0011(5) 0.0014(5) 0.0004(5)
C2 0.0221(10) 0.0195(10) 0.0155(10) 0.0004(8) 0.0006(8) -0.0020(8)
C3 0.0242(11) 0.0200(10) 0.0270(12) 0.0004(8) 0.0012(8) 0.0032(8)
C4 0.0337(12) 0.0146(10) 0.0330(13) 0.0008(8) 0.0007(9) 0.0011(9)
C5 0.0288(11) 0.0183(10) 0.0273(12) 0.0003(8) -0.0013(9) -0.0053(8)
C6 0.0224(10) 0.0199(10) 0.0204(11) -0.0001(8) -0.0022(8) -0.0032(8)
C7 0.0237(10) 0.0137(9) 0.0138(10) 0.0011(7) -0.0014(8) 0.0011(8)
N1 0.0171(8) 0.0141(8) 0.0167(9) 0.0012(6) -0.0008(6) -0.0009(6)
C15 0.0221(11) 0.0204(11) 0.0450(14) 0.0027(9) -0.0041(10) -0.0057(9)
Ga1 0.01421(13) 0.01508(13) 0.01374(13) 0.00067(8) 0.00056(8) -0.00162(8)
C1M 0.0238(11) 0.0272(11) 0.0176(10) -0.0015(8) -0.0030(8) 0.0040(8)
C2M 0.0229(10) 0.0281(11) 0.0189(10) 0.0027(8) 0.0029(8) -0.0034(8)
C8 0.0182(9) 0.0166(9) 0.0183(10) 0.0005(7) 0.0011(7) -0.0028(8)
O2 0.0163(7) 0.0156(7) 0.0293(8) 0.0010(6) 0.0016(6) -0.0026(5)
C9 0.0179(9) 0.0194(10) 0.0175(10) 0.0007(8) 0.0009(7) 0.0006(8)
C10 0.0252(10) 0.0203(10) 0.0254(11) 0.0000(8) 0.0000(8) -0.0070(8)
C11 0.0357(12) 0.0130(9) 0.0269(12) -0.0019(8) 0.0004(9) -0.0012(8)
C12 0.0248(11) 0.0205(10) 0.0226(11) -0.0032(8) 0.0008(8) 0.0068(8)
C13 0.0194(10) 0.0201(10) 0.0166(10) -0.0005(8) 0.0015(7) -0.0013(8)
C14 0.0202(9) 0.0146(9) 0.0146(9) -0.0008(7) 0.0011(7) 0.0011(8)
N2 0.0159(8) 0.0137(7) 0.0187(8) 0.0003(6) 0.0014(6) -0.0019(6)
C16 0.0197(10) 0.0223(10) 0.0341(13) -0.0028(9) 0.0019(9) 0.0036(8)

loop_
_atom_type_symbol
_atom_type_description
_atom_type_scat_dispersion_real
_atom_type_scat_dispersion_imag
_atom_type_scat_source
C C 0.0015 0.0009 'International Tables Vol C Tables 4.2.6.8 and 6.1.1.4'
H H 0.0000 0.0000 'International Tables Vol C Tables 4.2.6.8 and 6.1.1.4'
N N 0.0030 0.0019 'International Tables Vol C Tables 4.2.6.8 and 6.1.1.4'
O O 0.0056 0.0036 'International Tables Vol C Tables 4.2.6.8 and 6.1.1.4'
Ga Ga 0.3179 1.0589 'International Tables Vol C Tables 4.2.6.8 and 6.1.1.4'

loop_
_geom_angle_atom_site_label_1
_geom_angle_atom_site_label_2
_geom_angle_atom_site_label_3
_geom_angle
H1' C1' C1 119.2
H1' C1' C8 119.2
C1 C1' C8 121.62(18)
N1 C1 O1 112.55(16)
N1 C1 C1' 129.28(17)
O1 C1 C1' 118.17(17)
C1 O1 C2 105.86(14)
C3 C2 O1 126.90(18)
C3 C2 C7 124.46(18)
O1 C2 C7 108.63(16)
C2 C3 C4 115.62(19)
C5 C4 C3 121.08(19)
C4 C5 C6 122.93(19)
C7 C6 C5 115.54(18)
C7 C6 C15 123.74(18)
C5 C6 C15 120.72(18)
C2 C7 C6 120.36(18)
C2 C7 N1 107.16(16)
C6 C7 N1 132.48(18)
C1 N1 C7 105.80(15)
C1 N1 Ga1 123.53(12)
C7 N1 Ga1 130.64(13)
C2M Ga1 C1M 123.95(9)
C2M Ga1 N2 109.42(8)
C1M Ga1 N2 108.57(8)
C2M Ga1 N1 108.37(8)
C1M Ga1 N1 109.32(7)
N2 Ga1 N1 92.73(6)
N2 C8 O2 112.58(16)
N2 C8 C1' 129.58(18)
O2 C8 C1' 117.83(16)
C8 O2 C9 105.83(14)
C10 C9 C14 125.19(18)
C10 C9 O2 126.52(17)
C14 C9 O2 108.28(16)
C9 C10 C11 114.98(19)
C10 C11 C12 121.07(18)
C11 C12 C13 123.54(19)
C14 C13 C12 114.87(18)
C14 C13 C16 124.16(18)
C12 C13 C16 120.97(18)
C9 C14 C13 120.35(18)
C9 C14 N2 107.53(16)
C13 C14 N2 132.12(18)
C8 N2 C14 105.77(15)
C8 N2 Ga1 123.25(13)
C14 N2 Ga1 130.96(13)

loop_
_geom_bond_atom_site_label_1
_geom_bond_atom_site_label_2
_geom_bond_distance
C1' H1' 0.9500
C1' C1 1.387(3)
C1' C8 1.389(3)
C1 N1 1.340(2)
C1 O1 1.360(2)
O1 C2 1.383(2)
C2 C3 1.371(3)
C2 C7 1.387(3)
C3 C4 1.392(3)
C4 C5 1.389(3)
C5 C6 1.402(3)
C6 C7 1.395(3)
C6 C15 1.505(3)
C7 N1 1.414(2)
N1 Ga1 2.0055(15)
Ga1 C2M 1.963(2)
Ga1 C1M 1.966(2)
Ga1 N2 2.0030(15)
C8 N2 1.342(2)
C8 O2 1.361(2)
O2 C9 1.391(2)
C9 C10 1.371(3)
C9 C14 1.386(3)
C10 C11 1.390(3)
C11 C12 1.392(3)
C12 C13 1.401(3)
C13 C14 1.397(3)
C13 C16 1.499(3)
C14 N2 1.413(2)

loop_
_geom_torsion_atom_site_label_1
_geom_torsion_atom_site_label_2
_geom_torsion_atom_site_label_3
_geom_torsion_atom_site_label_4
_geom_torsion
H1' C1' C1 N1 -178.7
C8 C1' C1 N1 1.3(3)
H1' C1' C1 O1 1.8
C8 C1' C1 O1 -178.24(18)
N1 C1 O1 C2 -0.8(2)
C1' C1 O1 C2 178.87(18)
C1 O1 C2 C3 -178.5(2)
C1 O1 C2 C7 0.7(2)
O1 C2 C3 C4 179.91(19)
C7 C2 C3 C4 0.8(3)
C2 C3 C4 C5 0.1(3)
C3 C4 C5 C6 -0.7(3)
C4 C5 C6 C7 0.3(3)
C4 C5 C6 C15 180.0(2)
C3 C2 C7 C6 -1.2(3)
O1 C2 C7 C6 179.58(17)
C3 C2 C7 N1 178.81(18)
O1 C2 C7 N1 -0.4(2)
C5 C6 C7 C2 0.6(3)
C15 C6 C7 C2 -179.1(2)
C5 C6 C7 N1 -179.46(19)
C15 C6 C7 N1 0.9(3)
O1 C1 N1 C7 0.5(2)
C1' C1 N1 C7 -179.1(2)
O1 C1 N1 Ga1 178.64(11)
C1' C1 N1 Ga1 -1.0(3)
C2 C7 N1 C1 -0.1(2)
C6 C7 N1 C1 180.0(2)
C2 C7 N1 Ga1 -178.00(13)
C6 C7 N1 Ga1 2.0(3)
H1' C1' C8 N2 179.2
C1 C1' C8 N2 -0.8(3)
H1' C1' C8 O2 -1.4
C1 C1' C8 O2 178.55(18)
N2 C8 O2 C9 0.9(2)
C1' C8 O2 C9 -178.60(17)
C8 O2 C9 C10 178.8(2)
C8 O2 C9 C14 -0.5(2)
C14 C9 C10 C11 0.0(3)
O2 C9 C10 C11 -179.20(18)
C9 C10 C11 C12 -0.1(3)
C10 C11 C12 C13 -0.3(3)
C11 C12 C13 C14 0.6(3)
C11 C12 C13 C16 -179.7(2)
C10 C9 C14 C13 0.4(3)
O2 C9 C14 C13 179.71(17)
C10 C9 C14 N2 -179.28(19)
O2 C9 C14 N2 0.0(2)
C12 C13 C14 C9 -0.7(3)
C16 C13 C14 C9 179.65(19)
C12 C13 C14 N2 178.93(19)
C16 C13 C14 N2 -0.8(3)
O2 C8 N2 C14 -0.9(2)
C1' C8 N2 C14 178.5(2)
O2 C8 N2 Ga1 -179.36(12)
C1' C8 N2 Ga1 0.0(3)
C9 C14 N2 C8 0.5(2)
C13 C14 N2 C8 -179.1(2)
C9 C14 N2 Ga1 178.82(13)
C13 C14 N2 Ga1 -0.8(3)
